data_4326737
loop_
_publ_author_name
'Chao Chen'
'Corinne A. Allen'
'Seth M. Cohen'

_publ_section_title
;
 Tandem Postsynthetic Modification of Metal-Organic Frameworks Using an
 Inverse-Electron-Demand Diels-Alder Reaction
;
_journal_name_full 'Inorganic Chemistry'
_journal_page_first 10534
_journal_page_last 10536
_journal_paper_doi 10.1021/ic2017598
_journal_volume 50
_journal_year 2011
_chemical_formula_moiety 'C96 H0 N6 O52 Zn16'
_chemical_formula_sum 'C96 H0 N6 O52 Zn16'
_chemical_formula_weight 3114.94
_chemical_name_common IRMOF(1:2)-pent-T1
_chemical_name_systematic
; 
 ? 
;
_space_group_IT_number 225
_symmetry_cell_setting cubic
_symmetry_space_group_name_Hall '-F 4 2 3'
_symmetry_space_group_name_H-M 'F m -3 m'
_atom_sites_solution_hydrogens none
_atom_sites_solution_primary direct
_atom_sites_solution_secondary difmap
_audit_creation_method SHELXL-97
_cell_angle_alpha 90.00
_cell_angle_beta 90.00
_cell_angle_gamma 90.00
_cell_formula_units_Z 2
_cell_length_a 25.6065(4)
_cell_length_b 25.6065(4)
_cell_length_c 25.6065(4)
_cell_measurement_reflns_used 658
_cell_measurement_temperature 200(2)
_cell_measurement_theta_max 23.23
_cell_measurement_theta_min 1.38
_cell_volume 16790.0(5)
_computing_cell_refinement SAINT
_computing_data_collection 'Apex2 v.1.0-2.1 (Bruker, 2006)'
_computing_data_reduction 'SAINT v7.34A (Bruker, 2007)'
_computing_molecular_graphics 'SHELXTL 5.1 (Sheldrick, 1994)'
_computing_publication_material SHELXL97
_computing_structure_refinement 'SHELXL-97 (Sheldrick, 1997)'
_computing_structure_solution 'SHELXS-97 (Sheldrick, 1990)'
_diffrn_ambient_temperature 200(2)
_diffrn_measured_fraction_theta_full 0.987
_diffrn_measured_fraction_theta_max 0.987
_diffrn_measurement_device_type \w\f
_diffrn_radiation_monochromator graphite
_diffrn_radiation_source 'fine-focus sealed tube'
_diffrn_radiation_type MoK\a
_diffrn_radiation_wavelength 0.71073
_diffrn_reflns_av_R_equivalents 0.0296
_diffrn_reflns_av_sigmaI/netI 0.0117
_diffrn_reflns_limit_h_max 27
_diffrn_reflns_limit_h_min -28
_diffrn_reflns_limit_k_max 23
_diffrn_reflns_limit_k_min -27
_diffrn_reflns_limit_l_max 27
_diffrn_reflns_limit_l_min -28
_diffrn_reflns_number 13710
_diffrn_reflns_theta_full 23.23
_diffrn_reflns_theta_max 23.23
_diffrn_reflns_theta_min 1.38
_exptl_absorpt_coefficient_mu 1.152
_exptl_absorpt_correction_type none
_exptl_crystal_colour amber
_exptl_crystal_density_diffrn 0.616
_exptl_crystal_description block
_exptl_crystal_F_000 3028
_exptl_crystal_size_max 0.30
_exptl_crystal_size_mid 0.30
_exptl_crystal_size_min 0.25
_platon_squeeze_details
;
;
_refine_diff_density_max 0.860
_refine_diff_density_min -0.306
_refine_diff_density_rms 0.069
_refine_ls_extinction_method none
_refine_ls_goodness_of_fit_ref 0.959
_refine_ls_hydrogen_treatment none
_refine_ls_matrix_type full
_refine_ls_number_parameters 25
_refine_ls_number_reflns 658
_refine_ls_number_restraints 0
_refine_ls_restrained_S_all 0.959
_refine_ls_R_factor_all 0.0887
_refine_ls_R_factor_gt 0.0758
_refine_ls_shift/su_max 0.000
_refine_ls_shift/su_mean 0.000
_refine_ls_structure_factor_coef Fsqd
_refine_ls_weighting_details 'calc w=1/[\s^2^(Fo^2^)+(0.1790P)^2^+0.0000P] where P=(Fo^2^+2Fc^2^)/3'
_refine_ls_weighting_scheme calc
_refine_ls_wR_factor_gt 0.2047
_refine_ls_wR_factor_ref 0.2178
_reflns_number_gt 464
_reflns_number_total 658
_reflns_threshold_expression >2sigma(I)
_cod_data_source_file ic2017598_si_001.cif
_cod_data_source_block IRMOF
_cod_database_code 4326737

loop_
_symmetry_equiv_pos_as_xyz
'x, y, z'
'-x, -y, z'
'-x, y, -z'
'x, -y, -z'
'z, x, y'
'z, -x, -y'
'-z, -x, y'
'-z, x, -y'
'y, z, x'
'-y, z, -x'
'y, -z, -x'
'-y, -z, x'
'y, x, -z'
'-y, -x, -z'
'y, -x, z'
'-y, x, z'
'x, z, -y'
'-x, z, y'
'-x, -z, -y'
'x, -z, y'
'z, y, -x'
'z, -y, x'
'-z, y, x'
'-z, -y, -x'
'x, y+1/2, z+1/2'
'-x, -y+1/2, z+1/2'
'-x, y+1/2, -z+1/2'
'x, -y+1/2, -z+1/2'
'z, x+1/2, y+1/2'
'z, -x+1/2, -y+1/2'
'-z, -x+1/2, y+1/2'
'-z, x+1/2, -y+1/2'
'y, z+1/2, x+1/2'
'-y, z+1/2, -x+1/2'
'y, -z+1/2, -x+1/2'
'-y, -z+1/2, x+1/2'
'y, x+1/2, -z+1/2'
'-y, -x+1/2, -z+1/2'
'y, -x+1/2, z+1/2'
'-y, x+1/2, z+1/2'
'x, z+1/2, -y+1/2'
'-x, z+1/2, y+1/2'
'-x, -z+1/2, -y+1/2'
'x, -z+1/2, y+1/2'
'z, y+1/2, -x+1/2'
'z, -y+1/2, x+1/2'
'-z, y+1/2, x+1/2'
'-z, -y+1/2, -x+1/2'
'x+1/2, y, z+1/2'
'-x+1/2, -y, z+1/2'
'-x+1/2, y, -z+1/2'
'x+1/2, -y, -z+1/2'
'z+1/2, x, y+1/2'
'z+1/2, -x, -y+1/2'
'-z+1/2, -x, y+1/2'
'-z+1/2, x, -y+1/2'
'y+1/2, z, x+1/2'
'-y+1/2, z, -x+1/2'
'y+1/2, -z, -x+1/2'
'-y+1/2, -z, x+1/2'
'y+1/2, x, -z+1/2'
'-y+1/2, -x, -z+1/2'
'y+1/2, -x, z+1/2'
'-y+1/2, x, z+1/2'
'x+1/2, z, -y+1/2'
'-x+1/2, z, y+1/2'
'-x+1/2, -z, -y+1/2'
'x+1/2, -z, y+1/2'
'z+1/2, y, -x+1/2'
'z+1/2, -y, x+1/2'
'-z+1/2, y, x+1/2'
'-z+1/2, -y, -x+1/2'
'x+1/2, y+1/2, z'
'-x+1/2, -y+1/2, z'
'-x+1/2, y+1/2, -z'
'x+1/2, -y+1/2, -z'
'z+1/2, x+1/2, y'
'z+1/2, -x+1/2, -y'
'-z+1/2, -x+1/2, y'
'-z+1/2, x+1/2, -y'
'y+1/2, z+1/2, x'
'-y+1/2, z+1/2, -x'
'y+1/2, -z+1/2, -x'
'-y+1/2, -z+1/2, x'
'y+1/2, x+1/2, -z'
'-y+1/2, -x+1/2, -z'
'y+1/2, -x+1/2, z'
'-y+1/2, x+1/2, z'
'x+1/2, z+1/2, -y'
'-x+1/2, z+1/2, y'
'-x+1/2, -z+1/2, -y'
'x+1/2, -z+1/2, y'
'z+1/2, y+1/2, -x'
'z+1/2, -y+1/2, x'
'-z+1/2, y+1/2, x'
'-z+1/2, -y+1/2, -x'
'-x, -y, -z'
'x, y, -z'
'x, -y, z'
'-x, y, z'
'-z, -x, -y'
'-z, x, y'
'z, x, -y'
'z, -x, y'
'-y, -z, -x'
'y, -z, x'
'-y, z, x'
'y, z, -x'
'-y, -x, z'
'y, x, z'
'-y, x, -z'
'y, -x, -z'
'-x, -z, y'
'x, -z, -y'
'x, z, y'
'-x, z, -y'
'-z, -y, x'
'-z, y, -x'
'z, -y, -x'
'z, y, x'
'-x, -y+1/2, -z+1/2'
'x, y+1/2, -z+1/2'
'x, -y+1/2, z+1/2'
'-x, y+1/2, z+1/2'
'-z, -x+1/2, -y+1/2'
'-z, x+1/2, y+1/2'
'z, x+1/2, -y+1/2'
'z, -x+1/2, y+1/2'
'-y, -z+1/2, -x+1/2'
'y, -z+1/2, x+1/2'
'-y, z+1/2, x+1/2'
'y, z+1/2, -x+1/2'
'-y, -x+1/2, z+1/2'
'y, x+1/2, z+1/2'
'-y, x+1/2, -z+1/2'
'y, -x+1/2, -z+1/2'
'-x, -z+1/2, y+1/2'
'x, -z+1/2, -y+1/2'
'x, z+1/2, y+1/2'
'-x, z+1/2, -y+1/2'
'-z, -y+1/2, x+1/2'
'-z, y+1/2, -x+1/2'
'z, -y+1/2, -x+1/2'
'z, y+1/2, x+1/2'
'-x+1/2, -y, -z+1/2'
'x+1/2, y, -z+1/2'
'x+1/2, -y, z+1/2'
'-x+1/2, y, z+1/2'
'-z+1/2, -x, -y+1/2'
'-z+1/2, x, y+1/2'
'z+1/2, x, -y+1/2'
'z+1/2, -x, y+1/2'
'-y+1/2, -z, -x+1/2'
'y+1/2, -z, x+1/2'
'-y+1/2, z, x+1/2'
'y+1/2, z, -x+1/2'
'-y+1/2, -x, z+1/2'
'y+1/2, x, z+1/2'
'-y+1/2, x, -z+1/2'
'y+1/2, -x, -z+1/2'
'-x+1/2, -z, y+1/2'
'x+1/2, -z, -y+1/2'
'x+1/2, z, y+1/2'
'-x+1/2, z, -y+1/2'
'-z+1/2, -y, x+1/2'
'-z+1/2, y, -x+1/2'
'z+1/2, -y, -x+1/2'
'z+1/2, y, x+1/2'
'-x+1/2, -y+1/2, -z'
'x+1/2, y+1/2, -z'
'x+1/2, -y+1/2, z'
'-x+1/2, y+1/2, z'
'-z+1/2, -x+1/2, -y'
'-z+1/2, x+1/2, y'
'z+1/2, x+1/2, -y'
'z+1/2, -x+1/2, y'
'-y+1/2, -z+1/2, -x'
'y+1/2, -z+1/2, x'
'-y+1/2, z+1/2, x'
'y+1/2, z+1/2, -x'
'-y+1/2, -x+1/2, z'
'y+1/2, x+1/2, z'
'-y+1/2, x+1/2, -z'
'y+1/2, -x+1/2, -z'
'-x+1/2, -z+1/2, y'
'x+1/2, -z+1/2, -y'
'x+1/2, z+1/2, y'
'-x+1/2, z+1/2, -y'
'-z+1/2, -y+1/2, x'
'-z+1/2, y+1/2, -x'
'z+1/2, -y+1/2, -x'
'z+1/2, y+1/2, x'

loop_
_atom_site_label
_atom_site_type_symbol
_atom_site_fract_x
_atom_site_fract_y
_atom_site_fract_z
_atom_site_U_iso_or_equiv
_atom_site_adp_type
_atom_site_occupancy
_atom_site_symmetry_multiplicity
_atom_site_calc_flag
_atom_site_refinement_flags
Zn1 Zn 0.20646(2) 0.20646(2) 0.20646(2) 0.1060(8) Uani 1 6 d S
O1 O 0.2500 0.2500 0.2500 0.100(3) Uani 1 24 d S
O2 O 0.21831(17) 0.21831(17) 0.1336(2) 0.170(2) Uani 1 2 d S
C1 C 0.2500 0.2500 0.0539(3) 0.155(4) Uani 1 4 d S
C3 C 0.2190(3) 0.2190(3) 0.0251(3) 0.249(8) Uani 1 2 d S
C2 C 0.2500 0.2500 0.1127(4) 0.153(3) Uani 1 4 d S

loop_
_atom_site_aniso_label
_atom_site_aniso_U_11
_atom_site_aniso_U_22
_atom_site_aniso_U_33
_atom_site_aniso_U_23
_atom_site_aniso_U_13
_atom_site_aniso_U_12
Zn1 0.1060(8) 0.1060(8) 0.1060(8) -0.0046(2) -0.0046(2) -0.0046(2)
O1 0.100(3) 0.100(3) 0.100(3) 0.000 0.000 0.000
O2 0.198(3) 0.198(3) 0.114(4) 0.004(2) 0.004(2) -0.022(3)
C1 0.191(6) 0.191(6) 0.083(5) 0.000 0.000 0.024(7)
C3 0.333(12) 0.333(12) 0.079(4) -0.005(4) -0.005(4) -0.113(12)
C2 0.178(6) 0.178(6) 0.105(7) 0.000 0.000 0.032(9)

loop_
_atom_type_symbol
_atom_type_description
_atom_type_scat_dispersion_real
_atom_type_scat_dispersion_imag
_atom_type_scat_source
C C 0.0033 0.0016 'International Tables Vol C Tables 4.2.6.8 and 6.1.1.4'
N N 0.0061 0.0033 'International Tables Vol C Tables 4.2.6.8 and 6.1.1.4'
O O 0.0106 0.0060 'International Tables Vol C Tables 4.2.6.8 and 6.1.1.4'
Zn Zn 0.2839 1.4301 'International Tables Vol C Tables 4.2.6.8 and 6.1.1.4'
H H 0.0000 0.0000 'International Tables Vol C Tables 4.2.6.8 and 6.1.1.4'

loop_
_geom_angle_atom_site_label_1
_geom_angle_atom_site_label_2
_geom_angle_atom_site_label_3
_geom_angle
_geom_angle_site_symmetry_1
_geom_angle_site_symmetry_3
O2 Zn1 O2 106.5(2) 9 5
O2 Zn1 O2 106.5(2) 9 .
O2 Zn1 O2 106.5(2) 5 .
O2 Zn1 O1 112.32(19) 9 .
O2 Zn1 O1 112.32(19) 5 .
O2 Zn1 O1 112.32(19) . .
O2 Zn1 Zn1 77.06(19) 9 51
O2 Zn1 Zn1 125.25(15) 5 51
O2 Zn1 Zn1 125.25(15) . 51
O1 Zn1 Zn1 35.3 . 51
O2 Zn1 Zn1 125.25(15) 9 28
O2 Zn1 Zn1 77.06(19) 5 28
O2 Zn1 Zn1 125.25(15) . 28
O1 Zn1 Zn1 35.3 . 28
Zn1 Zn1 Zn1 60.0 51 28
O2 Zn1 Zn1 125.25(15) 9 74
O2 Zn1 Zn1 125.25(15) 5 74
O2 Zn1 Zn1 77.06(19) . 74
O1 Zn1 Zn1 35.3 . 74
Zn1 Zn1 Zn1 60.0 51 74
Zn1 Zn1 Zn1 60.0 28 74
Zn1 O1 Zn1 109.5 . 28
Zn1 O1 Zn1 109.5 . 51
Zn1 O1 Zn1 109.5 28 51
Zn1 O1 Zn1 109.5 . 74
Zn1 O1 Zn1 109.5 28 74
Zn1 O1 Zn1 109.5 51 74
C2 O2 Zn1 127.9(6) . .
C3 C1 C3 113.4(11) . 74
C3 C1 C2 123.3(5) . .
C3 C1 C2 123.3(5) 74 .
C3 C3 C1 123.3(5) 98 .
O2 C2 O2 130.0(10) . 74
O2 C2 C1 115.0(5) . .
O2 C2 C1 115.0(5) 74 .

loop_
_geom_bond_atom_site_label_1
_geom_bond_atom_site_label_2
_geom_bond_distance
_geom_bond_site_symmetry_2
Zn1 O2 1.915(5) 9
Zn1 O2 1.915(5) 5
Zn1 O2 1.915(5) .
Zn1 O1 1.9309(11) .
Zn1 Zn1 3.1532(18) 51
Zn1 Zn1 3.1532(18) 28
Zn1 Zn1 3.1532(18) 74
O1 Zn1 1.9309(11) 28
O1 Zn1 1.9309(11) 51
O1 Zn1 1.9309(11) 74
O2 C2 1.266(6) .
C1 C3 1.342(11) .
C1 C3 1.342(11) 74
C1 C2 1.506(12) .
C3 C3 1.284(16) 98
C2 O2 1.266(6) 74

loop_
_platon_squeeze_void_nr
_platon_squeeze_void_average_x
_platon_squeeze_void_average_y
_platon_squeeze_void_average_z
_platon_squeeze_void_volume
_platon_squeeze_void_count_electrons
_platon_squeeze_void_content
1 -0.014 -0.007 -0.006 13032 6434 ' '
